data_7056817
loop_
_publ_author_name
'Di Santo, A.'
'Osiry, H.'
'Reguera, E.'
'Albor\'es, P.'
'Carbonio, R. E.'
'Ben Altabef, A.'
'Gil, Diego M.'

_publ_section_title
;
 New coordination polymers based on 2-methylimidazole and transition metal
 nitroprusside containing building blocks: synthesis, structure and
 magnetic properties
;
_journal_issue 2
_journal_name_full 'New Journal of Chemistry'
_journal_page_first 1347
_journal_paper_doi 10.1039/C7NJ03585C
_journal_volume 42
_journal_year 2018
_chemical_formula_moiety Ni(2-MIm)2[Fe(CN)5NO]2H2O
_chemical_formula_sum 'C26 Fe2 N20 Ni2 O6'
_chemical_formula_weight 917.54
_chemical_name_common Ni(2-MIm)2[Fe(CN)5NO]2H2O
_chemical_name_systematic 'Nikel bis-2-methylimidazole Nitrosylpentacyanoferrate (III) dihydrate'
_space_group_IT_number 19
_space_group_name_Hall 'P 2ac 2ab'
_space_group_name_H-M_alt 'P 21 21 21'
_symmetry_cell_setting orthorhombic
_symmetry_space_group_name_Hall 'P 2ac 2ab'
_symmetry_space_group_name_H-M 'P 21 21 21'
_audit_update_record
;
2017-09-01 deposited with the CCDC.
2017-12-15 downloaded from the CCDC.
;
_cell_angle_alpha 90.00000
_cell_angle_beta 90.00000
_cell_angle_gamma 90.00000
_cell_formula_units_Z 2
_cell_length_a 19.0005(2)
_cell_length_b 14.7563(1)
_cell_length_c 7.1233(5)
_cell_measurement_reflns_used 438
_cell_measurement_temperature 298
_cell_volume 1997.21(14)
_computing_cell_refinement 'FULLPROF (Carvajal, 2013)'
_computing_data_collection 'D8 ADVANCE BRUKER'
_computing_data_reduction 'FULLPROF (Carvajal, 2013)'
_computing_molecular_graphics 'DIAMOND (Branderbug, 2006)'
_computing_publication_material 'PLATON (Spek, 2003)'
_computing_structure_refinement 'FULLPROF (Carvajal, 2013)'
_computing_structure_solution
;
SHELXS-97 (Sheldrick, 2008) and EXPO2013 (Altomare et al., 2013)
;
_diffrn_ambient_temperature 298
_diffrn_measurement_device_type 'D8 Advanced'
_diffrn_measurement_method 'Bragg Brentano'
_diffrn_radiation_monochromator Germanium
_diffrn_radiation_source Cooper
_diffrn_radiation_type 'Cu K\a'
_diffrn_radiation_wavelength 1.5406
_exptl_absorpt_coefficient_mu 7.162
_exptl_crystal_density_diffrn 1.526
_exptl_crystal_description powder
_exptl_crystal_F_000 904.0
_exptl_crystal_preparation 'Magnetic properties'
_exptl_crystal_recrystallization_method 'Precipitation method'
_pd_char_colour brown
_pd_meas_2theta_range_inc 0.010488
_pd_meas_2theta_range_max 65.00830
_pd_meas_2theta_range_min 5.06290
_pd_meas_number_of_points 5717
_pd_proc_info_excluded_regions 0
_pd_proc_ls_background_function
;
Linear interpolation between a set background points with refinable heights
;
_pd_proc_ls_pref_orient_corr 'March-Dollase Multiaxial function'
_pd_proc_ls_profile_function Pseudo-Voigt
_pd_proc_ls_prof_R_factor 1.614
_pd_proc_ls_prof_wR_expected 1.228
_pd_proc_ls_prof_wR_factor 2.172
_refine_ls_goodness_of_fit_all 1.769
_refine_ls_number_constraints 3
_refine_ls_number_parameters 36
_refine_ls_number_reflns 319
_refine_ls_number_restraints 8
_refine_ls_R_factor_gt 0.0922
_refine_ls_R_I_factor 7.253
_refine_ls_wR_factor_ref 0.127
_reflns_number_total 704
_cod_data_source_file c7nj03585c2.cif
_cod_data_source_block new_CCDC1
_cod_depositor_comments 'Adding full bibliography for 7056816--7056819.cif.'
_cod_original_cell_volume 1997.23(14)
_cod_database_code 7056817
_publcif_datablock.id {a8f3c58c-fddd-4ead-8fcf-ff18d9cf6bd7}

loop_
_symmetry_equiv_pos_as_xyz
x,y,z
x+1/2,-y+1/2,-z
-x,y+1/2,-z+1/2
-x+1/2,-y,z+1/2

loop_
_atom_site_label
_atom_site_fract_x
_atom_site_fract_y
_atom_site_fract_z
_atom_site_U_iso_or_equiv
_atom_site_occupancy
_atom_site_adp_type
_atom_site_type_symbol
Fe 0.002(1) 1.0007(9) 0.248(6) 0.036(7) 1.00000 Uiso Fe
Ni -0.0083(1) 0.7506(9) 0.751(5) 0.036(7) 1.00000 Uiso Ni
C1 -0.0006(5) 0.904(2) 0.432(4) 0.057(1) 1.00000 Uiso C
C2 -0.0063(4) 1.096(2) 0.067(4) 0.057(1) 1.00000 Uiso C
C3 0.0035(5) 1.094(2) 0.436(4) 0.057(1) 1.00000 Uiso C
C4 -0.010(4) 0.906(2) 0.063(4) 0.057(1) 1.00000 Uiso C
C5 -0.098(1) 1.004(5) 0.268(9) 0.057(1) 1.00000 Uiso C
C6 0.166(1) 0.810(2) 0.762(1) 0.057(1) 1.00000 Uiso C
C7 0.225(2) 0.684(1) 0.768(8) 0.057(1) 1.00000 Uiso C
C8 0.156(1) 0.664(2) 0.764(9) 0.057(1) 1.00000 Uiso C
C9 0.148(1) 0.908(1) 0.756(9) 0.057(1) 1.00000 Uiso C
C10 -0.163(1) 0.816(1) 0.736(9) 0.057(1) 1.00000 Uiso C
C11 -0.222(2) 0.689(2) 0.712(7) 0.057(1) 1.00000 Uiso C
C12 -0.153(1) 0.669(1) 0.716(8) 0.057(1) 1.00000 Uiso C
C13 -0.145(1) 0.913(1) 0.755(1) 0.057(1) 1.00000 Uiso C
N1 0.000(3) 0.849(1) 0.543(3) 0.057(1) 1.00000 Uiso N
N2 -0.004(3) 1.151(1) -0.047(3) 0.057(1) 1.00000 Uiso N
N3 0.008(2) 1.151(1) 0.544(3) 0.057(1) 1.00000 Uiso N
N4 -0.014(2) 0.849(1) -0.043(3) 0.057(1) 1.00000 Uiso N
N5 -0.1589(9) 1.006(3) 0.279(5) 0.057(1) 1.00000 Uiso N
N6 0.0894(8) 0.997(3) 0.232(6) 0.057(1) 1.00000 Uiso N
N7 0.1179(8) 0.743(3) 0.761(8) 0.057(1) 1.00000 Uiso N
N8 0.2326(9) 0.777(2) 0.766(6) 0.057(1) 1.00000 Uiso N
N9 -0.1149(8) 0.748(3) 0.730(7) 0.057(1) 1.00000 Uiso N
N10 -0.229(1) 0.783(2) 0.725(6) 0.057(1) 1.00000 Uiso N
O1 0.1485(7) 0.995(2) 0.220(4) 0.057(1) 1.00000 Uiso O
O2 -0.1237(8) 1.209(1) 0.210(4) 0.071(3) 1.00000 Uiso O
O3 0.3743(7) 0.752(3) 0.766(5) 0.071(3) 1.00000 Uiso O

loop_
_atom_type_symbol
_atom_type_scat_Cromer_Mann_a1
_atom_type_scat_Cromer_Mann_b1
_atom_type_scat_Cromer_Mann_a2
_atom_type_scat_Cromer_Mann_b2
_atom_type_scat_Cromer_Mann_a3
_atom_type_scat_Cromer_Mann_b3
_atom_type_scat_Cromer_Mann_a4
_atom_type_scat_Cromer_Mann_b4
_atom_type_scat_Cromer_Mann_c
_atom_type_scat_dispersion_real
_atom_type_scat_dispersion_imag
_atom_type_scat_source
fe 11.76950 4.76110 7.35730 0.30720 3.52220 15.35350 2.30450 76.88050 1.03690 -1.17900 3.20400 International_Tables_for_Crystallography_Vol.C(1991)_Tables_6.1.1.4_and_6.1.1.5
ni 12.83760 3.87850 7.29200 0.25650 4.44380 12.17630 2.38000 66.34210 1.03410 -2.95600 0.50900 International_Tables_for_Crystallography_Vol.C(1991)_Tables_6.1.1.4_and_6.1.1.5
c 2.31000 20.84390 1.02000 10.20750 1.58860 0.56870 0.86500 51.65120 0.21560 0.01700 0.00900 International_Tables_for_Crystallography_Vol.C(1991)_Tables_6.1.1.4_and_6.1.1.5
n 12.21260 0.00570 3.13220 9.89330 2.01250 28.99750 1.16630 0.58260 -11.52900 0.02900 0.01800 International_Tables_for_Crystallography_Vol.C(1991)_Tables_6.1.1.4_and_6.1.1.5
o 3.04850 13.27710 2.28680 5.70110 1.54630 0.32390 0.86700 32.90890 0.25080 0.04700 0.03200 International_Tables_for_Crystallography_Vol.C(1991)_Tables_6.1.1.4_and_6.1.1.5

loop_
_geom_angle_atom_site_label_1
_geom_angle_atom_site_label_2
_geom_angle_atom_site_label_3
_geom_angle_site_symmetry_1
_geom_angle_site_symmetry_2
_geom_angle_site_symmetry_3
_geom_angle
_geom_angle_publ_flag
Fe C1 N1 . . . 177(4) yes
Fe C2 N2 . . . 173(4) yes
Fe C3 N3 . . . 176(4) yes
Fe C4 N4 . . . 177(4) yes
Fe C5 N5 . . . 180(3) yes
Fe N6 O1 . . . 179(2) yes
C1 Fe C2 . . . 173.8(12) yes
C1 Fe C3 . . . 93(3) yes
C1 Fe C4 . . . 86(2) yes
C1 Fe C5 . . . 87(3) yes
C1 Fe N6 . . . 93(2) yes
C2 Fe C3 . . . 87(2) yes
C2 Fe C4 . . . 94(3) yes
C2 Fe C5 . . . 87(3) yes
C2 Fe N6 . . . 93(2) yes
C3 Fe C4 . . . 174(3) yes
C3 Fe C5 . . . 87(3) yes
C3 Fe N6 . . . 93(3) yes
C4 Fe C5 . . . 87(3) yes
C4 Fe N6 . . . 93(3) yes
C5 Fe N6 . . . 179.6(5) yes
Ni N1 C1 . . . 175(4) yes
Ni N2 C2 . 3_545 3_545 176(4) yes
Ni N3 C3 . 3_546 3_546 175(4) yes
Ni N4 C4 . 1_556 1_556 172(4) yes
Ni N7 C6 . . . 130(2) yes
Ni N7 C8 . . . 125(2) yes
Ni N9 C10 . . . 131(2) yes
Ni N9 C12 . . . 123(2) yes
N1 Ni N2 . . 3_545 89.3(4) yes
N1 Ni N3 . . 3_546 175.4(19) yes
N1 Ni N4 . . 1_556 91.1(8) yes
N1 Ni N7 . . . 89(2) yes
N1 Ni N9 . . . 92(2) yes
N2 Ni N3 3_545 . 3_546 89.5(17) yes
N2 Ni N4 3_545 . 1_556 176.5(19) yes
N2 Ni N7 3_545 . . 83(2) yes
N2 Ni N9 3_545 . . 93(2) yes
N3 Ni N4 3_546 . 1_556 89.9(15) yes
N3 Ni N7 3_546 . . 86.7(19) yes
N3 Ni N9 3_546 . . 92(2) yes
N4 Ni N7 1_556 . . 94(2) yes
N4 Ni N9 1_556 . . 91(2) yes
N7 Ni N9 . . . 175.5(13) yes

loop_
_geom_bond_atom_site_label_1
_geom_bond_atom_site_label_2
_geom_bond_site_symmetry_2
_geom_bond_distance
_geom_bond_publ_flag
Fe C1 . 1.934(4) yes
Fe C2 . 1.91(4) yes
Fe C3 . 1.92(4) yes
Fe C4 . 1.93(4) yes
Fe C5 . 1.91(3) yes
Fe N6 . 1.67(2) yes
Ni N1 . 2.08(3) yes
Ni N2 3_545 2.08(3) yes
Ni N3 3_546 2.07(3) yes
Ni N4 1_556 2.07(3) yes
Ni N7 . 2.402(16) yes
Ni N9 . 2.031(16) yes
C1 N1 . 1.13(3) yes
C2 N2 . 1.15(3) yes
C3 N3 . 1.14(3) yes
C4 N4 . 1.13(3) yes
C5 N5 . 1.16(3) yes
N6 O1 . 1.13(2) yes
N7 C6 . 1.35(4) yes
N7 C8 . 1.37(5) yes
C6 N8 . 1.36(3) yes
N8 C7 . 1.38(3) yes
C7 C8 . 1.34(4) yes
C6 C9 . 1.49(3) yes
N9 C10 . 1.36(4) yes
N9 C12 . 1.38(4) yes
C10 N10 . 1.35(3) yes
N10 C11 . 1.40(4) yes
C11 C12 . 1.34(4) yes
C10 C13 . 1.48(2) yes
